data_4088138
loop_
_publ_author_name
'Lyubov, Dmitry M.'
'Cherkasov, Anton V.'
'Fukin, Georgy K.'
'Trifonov, Alexander A.'

_publ_section_title
;
 Selective Intermolecular C--H Bond Activation: A Straightforward
 Synthetic Approach to Heteroalkyl Yttrium Complexes Containing a
 Bis(pyrazolyl)methyl Ligand
;
_journal_issue 2
_journal_name_full Organometallics
_journal_page_first 126
_journal_paper_doi 10.1021/acs.organomet.5b00883
_journal_volume 35
_journal_year 2016
_chemical_formula_moiety 'C33 H45 N12 Y'
_chemical_formula_sum 'C33 H45 N12 Y'
_chemical_formula_weight 698.72
_space_group_crystal_system triclinic
_space_group_IT_number 2
_space_group_name_Hall '-P 1'
_space_group_name_H-M_alt 'P -1'
_atom_sites_solution_hydrogens mixed
_atom_sites_solution_primary direct
_atom_sites_solution_secondary difmap
_audit_creation_method SHELXL-2014/7
_cell_angle_alpha 91.9220(10)
_cell_angle_beta 96.0800(10)
_cell_angle_gamma 115.7510(10)
_cell_formula_units_Z 2
_cell_length_a 10.6958(7)
_cell_length_b 11.9100(7)
_cell_length_c 15.3329(10)
_cell_measurement_reflns_used 5119
_cell_measurement_temperature 100(2)
_cell_measurement_theta_max 29.96
_cell_measurement_theta_min 2.23
_cell_volume 1742.43(19)
_computing_cell_refinement 'Bruker SMART'
_computing_data_collection 'Bruker SMART'
_computing_data_reduction 'Bruker SAINT'
_computing_molecular_graphics 'Bruker SHELXTL'
_computing_publication_material 'Bruker SHELXTL'
_computing_structure_refinement 'SHELXL-2014/7 (Sheldrick, 2014)'
_computing_structure_solution 'SHELXS-97 (Sheldrick, 1990)'
_diffrn_ambient_temperature 100(2)
_diffrn_measured_fraction_theta_full 0.997
_diffrn_measured_fraction_theta_max 0.996
_diffrn_measurement_device_type 'Bruker Smart Apex (CCD)'
_diffrn_measurement_method '\w scans'
_diffrn_radiation_source 'fine-focus sealed tube'
_diffrn_radiation_type MoK\a
_diffrn_radiation_wavelength 0.71073
_diffrn_reflns_av_R_equivalents 0.0153
_diffrn_reflns_av_unetI/netI 0.0206
_diffrn_reflns_Laue_measured_fraction_full 0.997
_diffrn_reflns_Laue_measured_fraction_max 0.996
_diffrn_reflns_limit_h_max 13
_diffrn_reflns_limit_h_min -13
_diffrn_reflns_limit_k_max 14
_diffrn_reflns_limit_k_min -14
_diffrn_reflns_limit_l_max 18
_diffrn_reflns_limit_l_min -18
_diffrn_reflns_number 15152
_diffrn_reflns_point_group_measured_fraction_full 0.997
_diffrn_reflns_point_group_measured_fraction_max 0.996
_diffrn_reflns_theta_full 25.242
_diffrn_reflns_theta_max 26.000
_diffrn_reflns_theta_min 1.906
_exptl_absorpt_coefficient_mu 1.715
_exptl_absorpt_correction_T_max 0.834
_exptl_absorpt_correction_T_min 0.469
_exptl_absorpt_correction_type multi-scan
_exptl_absorpt_process_details 'SADABS v2.01 (Sheldrick, 1998)'
_exptl_crystal_colour colorless
_exptl_crystal_density_diffrn 1.332
_exptl_crystal_description prism
_exptl_crystal_F_000 732
_exptl_crystal_size_max 0.520
_exptl_crystal_size_mid 0.150
_exptl_crystal_size_min 0.110
_refine_diff_density_max 0.366
_refine_diff_density_min -0.279
_refine_diff_density_rms 0.052
_refine_ls_extinction_method none
_refine_ls_goodness_of_fit_ref 1.043
_refine_ls_hydrogen_treatment mixed
_refine_ls_matrix_type full
_refine_ls_number_parameters 439
_refine_ls_number_reflns 6825
_refine_ls_number_restraints 0
_refine_ls_restrained_S_all 1.043
_refine_ls_R_factor_all 0.0293
_refine_ls_R_factor_gt 0.0262
_refine_ls_shift/su_max 0.001
_refine_ls_shift/su_mean 0.000
_refine_ls_structure_factor_coef Fsqd
_refine_ls_weighting_details 'w=1/[\s^2^(Fo^2^)+(0.0420P)^2^+0.6907P] where P=(Fo^2^+2Fc^2^)/3'
_refine_ls_weighting_scheme calc
_refine_ls_wR_factor_gt 0.0681
_refine_ls_wR_factor_ref 0.0694
_reflns_Friedel_coverage 0.000
_reflns_number_gt 6337
_reflns_number_total 6825
_reflns_threshold_expression 'I > 2\s(I)'
_cod_data_source_file om5b00883_si_002.cif
_cod_data_source_block ycnn3
_cod_database_code 4088138
_shelx_shelxl_version_number 2014/7
_shelx_space_group_comment
;
The symmetry employed for this shelxl refinement is uniquely defined
by the following loop, which should always be used as a source of
symmetry information in preference to the above space-group names.
They are only intended as comments.
;
_shelx_estimated_absorpt_t_min 0.469
_shelx_estimated_absorpt_t_max 0.834

loop_
_space_group_symop_operation_xyz
'x, y, z'
'-x, -y, -z'

loop_
_atom_site_label
_atom_site_type_symbol
_atom_site_fract_x
_atom_site_fract_y
_atom_site_fract_z
_atom_site_U_iso_or_equiv
_atom_site_adp_type
_atom_site_occupancy
_atom_site_site_symmetry_order
_atom_site_calc_flag
_atom_site_refinement_flags_posn
_atom_site_refinement_flags_adp
Y1 Y 0.78292(2) 0.83566(2) 0.72246(2) 0.01395(6) Uani 1 1 d . .
N1 N 0.86489(14) 0.73004(12) 0.84241(9) 0.0175(3) Uani 1 1 d . .
N2 N 0.74418(15) 0.62048(12) 0.83466(9) 0.0180(3) Uani 1 1 d . .
N3 N 0.55658(15) 0.67967(13) 0.82873(9) 0.0200(3) Uani 1 1 d . .
N4 N 0.60340(14) 0.80550(13) 0.82357(9) 0.0191(3) Uani 1 1 d . .
N5 N 1.04889(14) 0.98458(12) 0.73907(9) 0.0173(3) Uani 1 1 d . .
N6 N 1.05097(14) 1.05318(12) 0.81319(9) 0.0166(3) Uani 1 1 d . .
N7 N 0.85676(14) 1.10262(12) 0.77923(9) 0.0159(3) Uani 1 1 d . .
N8 N 0.76129(14) 1.03234(13) 0.70877(9) 0.0177(3) Uani 1 1 d . .
N9 N 0.86427(14) 0.70586(12) 0.62897(9) 0.0172(3) Uani 1 1 d . .
N10 N 0.85675(15) 0.75877(13) 0.55192(9) 0.0182(3) Uani 1 1 d . .
N11 N 0.63235(15) 0.76098(13) 0.53811(9) 0.0186(3) Uani 1 1 d . .
N12 N 0.56715(15) 0.75204(13) 0.61158(9) 0.0201(3) Uani 1 1 d . .
C1 C 0.96061(18) 0.71061(16) 0.89452(11) 0.0202(3) Uani 1 1 d . .
C2 C 0.9013(2) 0.58760(16) 0.91915(11) 0.0232(4) Uani 1 1 d . .
H2A H 0.9469 0.5499 0.9557 0.028 Uiso 1 1 calc R U
C3 C 0.76379(19) 0.53219(16) 0.87976(11) 0.0217(4) Uani 1 1 d . .
C4 C 1.10655(19) 0.81131(17) 0.91681(13) 0.0266(4) Uani 1 1 d . .
H4A H 1.1041 0.8914 0.9299 0.040 Uiso 1 1 calc R U
H4B H 1.1583 0.8172 0.8668 0.040 Uiso 1 1 calc R U
H4C H 1.1531 0.7915 0.9684 0.040 Uiso 1 1 calc R U
C5 C 0.6521(2) 0.40058(16) 0.87798(13) 0.0290(4) Uani 1 1 d . .
H5A H 0.5817 0.3825 0.8264 0.044 Uiso 1 1 calc R U
H5B H 0.6075 0.3909 0.9317 0.044 Uiso 1 1 calc R U
H5C H 0.6942 0.3423 0.8747 0.044 Uiso 1 1 calc R U
C6 C 0.62865(18) 0.62556(16) 0.77847(11) 0.0195(3) Uani 1 1 d . .
H6 H 0.564(2) 0.5422(19) 0.7524(13) 0.022(5) Uiso 1 1 d . .
C7 C 0.44793(18) 0.63490(18) 0.87641(12) 0.0251(4) Uani 1 1 d . .
C8 C 0.42550(19) 0.73532(19) 0.90330(13) 0.0279(4) Uani 1 1 d . .
H8A H 0.3563 0.7340 0.9379 0.033 Uiso 1 1 calc R U
C9 C 0.52510(18) 0.83977(18) 0.86948(12) 0.0232(4) Uani 1 1 d . .
C10 C 0.3730(2) 0.49942(19) 0.89019(16) 0.0371(5) Uani 1 1 d . .
H10A H 0.3420 0.4497 0.8331 0.056 Uiso 1 1 calc R U
H10B H 0.2915 0.4849 0.9201 0.056 Uiso 1 1 calc R U
H10C H 0.4364 0.4746 0.9264 0.056 Uiso 1 1 calc R U
C11 C 0.5499(2) 0.97347(19) 0.88003(14) 0.0324(4) Uani 1 1 d . .
H11A H 0.5809 1.0135 0.8264 0.049 Uiso 1 1 calc R U
H11B H 0.6222 1.0174 0.9302 0.049 Uiso 1 1 calc R U
H11C H 0.4627 0.9770 0.8904 0.049 Uiso 1 1 calc R U
C12 C 1.18274(18) 1.01163(15) 0.73308(12) 0.0208(3) Uani 1 1 d . .
C13 C 1.26991(18) 1.09497(16) 0.80462(12) 0.0223(4) Uani 1 1 d . .
H13A H 1.3690 1.1284 0.8160 0.027 Uiso 1 1 calc R U
C14 C 1.18339(17) 1.11894(15) 0.85531(11) 0.0198(3) Uani 1 1 d . .
C15 C 1.22171(19) 0.95293(17) 0.65956(13) 0.0276(4) Uani 1 1 d . .
H15A H 1.1395 0.9085 0.6152 0.041 Uiso 1 1 calc R U
H15B H 1.2551 0.8937 0.6827 0.041 Uiso 1 1 calc R U
H15C H 1.2960 1.0181 0.6326 0.041 Uiso 1 1 calc R U
C16 C 1.21489(19) 1.18818(17) 0.94437(12) 0.0249(4) Uani 1 1 d . .
H16A H 1.1728 1.2467 0.9431 0.037 Uiso 1 1 calc R U
H16B H 1.3165 1.2348 0.9603 0.037 Uiso 1 1 calc R U
H16C H 1.1760 1.1284 0.9880 0.037 Uiso 1 1 calc R U
C17 C 0.91224(17) 1.03113(15) 0.83290(11) 0.0165(3) Uani 1 1 d . .
H17 H 0.919(2) 1.0571(18) 0.8968(14) 0.024(5) Uiso 1 1 d . .
C18 C 0.86990(17) 1.22145(15) 0.78359(11) 0.0190(3) Uani 1 1 d . .
C19 C 0.77887(18) 1.22656(16) 0.71470(11) 0.0208(3) Uani 1 1 d . .
H19A H 0.7631 1.2969 0.7008 0.025 Uiso 1 1 calc R U
C20 C 0.71446(17) 1.10698(16) 0.66934(11) 0.0189(3) Uani 1 1 d . .
C21 C 0.9721(2) 1.32055(17) 0.85041(14) 0.0320(4) Uani 1 1 d . .
H21A H 0.9571 1.2923 0.9094 0.048 Uiso 1 1 calc R U
H21B H 0.9592 1.3969 0.8459 0.048 Uiso 1 1 calc R U
H21C H 1.0675 1.3380 0.8402 0.048 Uiso 1 1 calc R U
C22 C 0.6127(2) 1.06209(18) 0.58698(12) 0.0287(4) Uani 1 1 d . .
H22A H 0.5498 0.9731 0.5881 0.043 Uiso 1 1 calc R U
H22B H 0.6637 1.0737 0.5360 0.043 Uiso 1 1 calc R U
H22C H 0.5577 1.1099 0.5827 0.043 Uiso 1 1 calc R U
C23 C 0.93671(17) 0.64015(15) 0.61640(11) 0.0191(3) Uani 1 1 d . .
C24 C 0.97803(18) 0.65384(16) 0.53233(12) 0.0217(4) Uani 1 1 d . .
H24A H 1.0313 0.6178 0.5074 0.026 Uiso 1 1 calc R U
C25 C 0.92599(18) 0.73029(16) 0.49257(11) 0.0215(4) Uani 1 1 d . .
C26 C 0.9672(2) 0.57063(17) 0.68857(12) 0.0245(4) Uani 1 1 d . .
H26A H 0.8906 0.5419 0.7247 0.037 Uiso 1 1 calc R U
H26B H 1.0550 0.6261 0.7253 0.037 Uiso 1 1 calc R U
H26C H 0.9759 0.4983 0.6629 0.037 Uiso 1 1 calc R U
C27 C 0.9450(2) 0.7831(2) 0.40517(12) 0.0306(4) Uani 1 1 d . .
H27A H 0.8576 0.7835 0.3791 0.046 Uiso 1 1 calc R U
H27B H 0.9700 0.7314 0.3661 0.046 Uiso 1 1 calc R U
H27C H 1.0200 0.8688 0.4131 0.046 Uiso 1 1 calc R U
C28 C 0.78404(17) 0.83811(15) 0.55449(11) 0.0182(3) Uani 1 1 d . .
H28 H 0.812(2) 0.898(2) 0.5096(14) 0.029(5) Uiso 1 1 d . .
C29 C 0.53869(19) 0.68948(17) 0.46825(12) 0.0250(4) Uani 1 1 d . .
C30 C 0.41025(19) 0.63425(17) 0.49755(13) 0.0281(4) Uani 1 1 d . .
H30A H 0.3237 0.5791 0.4638 0.034 Uiso 1 1 calc R U
C31 C 0.43207(18) 0.67526(17) 0.58682(12) 0.0240(4) Uani 1 1 d . .
C32 C 0.5786(2) 0.6786(2) 0.37945(13) 0.0375(5) Uani 1 1 d . .
H32A H 0.6436 0.7615 0.3648 0.056 Uiso 1 1 calc R U
H32B H 0.4945 0.6444 0.3357 0.056 Uiso 1 1 calc R U
H32C H 0.6240 0.6227 0.3794 0.056 Uiso 1 1 calc R U
C33 C 0.3266(2) 0.6451(2) 0.64969(14) 0.0353(5) Uani 1 1 d . .
H33A H 0.3692 0.7006 0.7040 0.053 Uiso 1 1 calc R U
H33B H 0.2952 0.5579 0.6633 0.053 Uiso 1 1 calc R U
H33C H 0.2462 0.6568 0.6230 0.053 Uiso 1 1 calc R U

loop_
_atom_site_aniso_label
_atom_site_aniso_U_11
_atom_site_aniso_U_22
_atom_site_aniso_U_33
_atom_site_aniso_U_23
_atom_site_aniso_U_13
_atom_site_aniso_U_12
Y1 0.01397(8) 0.01442(8) 0.01328(8) 0.00081(5) 0.00150(5) 0.00619(6)
N1 0.0188(7) 0.0160(6) 0.0179(7) 0.0021(5) 0.0030(5) 0.0079(6)
N2 0.0214(7) 0.0154(6) 0.0175(7) 0.0026(5) 0.0046(6) 0.0078(6)
N3 0.0177(7) 0.0210(7) 0.0194(7) 0.0044(6) 0.0041(6) 0.0063(6)
N4 0.0186(7) 0.0212(7) 0.0181(7) 0.0021(6) 0.0029(6) 0.0092(6)
N5 0.0183(7) 0.0157(6) 0.0179(7) 0.0006(5) 0.0017(5) 0.0078(6)
N6 0.0163(7) 0.0152(6) 0.0174(7) 0.0000(5) -0.0004(5) 0.0068(5)
N7 0.0170(7) 0.0159(6) 0.0148(7) -0.0004(5) 0.0009(5) 0.0077(5)
N8 0.0170(7) 0.0188(7) 0.0163(7) -0.0003(5) -0.0007(5) 0.0077(6)
N9 0.0191(7) 0.0169(6) 0.0155(7) 0.0016(5) 0.0035(5) 0.0075(6)
N10 0.0209(7) 0.0187(7) 0.0153(7) 0.0020(5) 0.0034(5) 0.0087(6)
N11 0.0213(7) 0.0196(7) 0.0151(7) -0.0005(5) 0.0000(5) 0.0099(6)
N12 0.0194(7) 0.0231(7) 0.0171(7) 0.0020(6) 0.0013(6) 0.0089(6)
C1 0.0254(9) 0.0222(8) 0.0166(8) 0.0009(7) 0.0021(7) 0.0142(7)
C2 0.0372(10) 0.0223(8) 0.0167(8) 0.0022(7) 0.0020(7) 0.0195(8)
C3 0.0334(10) 0.0188(8) 0.0157(8) 0.0027(6) 0.0064(7) 0.0134(7)
C4 0.0245(9) 0.0281(9) 0.0277(10) 0.0031(8) -0.0037(7) 0.0135(8)
C5 0.0413(11) 0.0185(8) 0.0264(10) 0.0056(7) 0.0092(8) 0.0110(8)
C6 0.0193(8) 0.0185(8) 0.0188(8) -0.0001(6) 0.0016(7) 0.0070(7)
C7 0.0185(8) 0.0316(10) 0.0240(9) 0.0090(7) 0.0060(7) 0.0088(7)
C8 0.0227(9) 0.0404(11) 0.0272(10) 0.0101(8) 0.0102(7) 0.0178(8)
C9 0.0223(9) 0.0338(10) 0.0197(9) 0.0052(7) 0.0055(7) 0.0172(8)
C10 0.0277(10) 0.0336(11) 0.0471(13) 0.0144(9) 0.0165(9) 0.0077(9)
C11 0.0368(11) 0.0366(11) 0.0352(11) 0.0064(9) 0.0147(9) 0.0245(9)
C12 0.0191(8) 0.0178(8) 0.0271(9) 0.0049(7) 0.0050(7) 0.0089(7)
C13 0.0149(8) 0.0195(8) 0.0313(10) 0.0043(7) 0.0004(7) 0.0070(7)
C14 0.0178(8) 0.0156(8) 0.0237(9) 0.0027(6) -0.0027(7) 0.0062(6)
C15 0.0229(9) 0.0265(9) 0.0349(11) -0.0006(8) 0.0090(8) 0.0114(8)
C16 0.0233(9) 0.0222(9) 0.0244(9) -0.0025(7) -0.0061(7) 0.0079(7)
C17 0.0177(8) 0.0180(8) 0.0157(8) 0.0017(6) 0.0011(6) 0.0097(6)
C18 0.0211(8) 0.0168(8) 0.0210(8) 0.0006(6) 0.0035(7) 0.0100(7)
C19 0.0235(9) 0.0211(8) 0.0216(9) 0.0030(7) 0.0020(7) 0.0135(7)
C20 0.0183(8) 0.0221(8) 0.0190(8) 0.0038(7) 0.0026(6) 0.0112(7)
C21 0.0400(11) 0.0206(9) 0.0336(11) -0.0061(8) -0.0106(9) 0.0157(8)
C22 0.0301(10) 0.0312(10) 0.0241(10) -0.0014(8) -0.0085(8) 0.0158(8)
C23 0.0187(8) 0.0156(7) 0.0216(8) -0.0004(6) 0.0035(7) 0.0063(6)
C24 0.0211(8) 0.0212(8) 0.0230(9) -0.0013(7) 0.0067(7) 0.0089(7)
C25 0.0212(8) 0.0227(8) 0.0187(8) -0.0011(7) 0.0054(7) 0.0075(7)
C26 0.0297(9) 0.0243(9) 0.0255(9) 0.0055(7) 0.0080(7) 0.0162(8)
C27 0.0355(11) 0.0418(11) 0.0199(9) 0.0068(8) 0.0108(8) 0.0200(9)
C28 0.0189(8) 0.0176(8) 0.0180(8) 0.0019(6) 0.0023(6) 0.0080(7)
C29 0.0287(9) 0.0232(9) 0.0205(9) -0.0034(7) -0.0054(7) 0.0113(8)
C30 0.0224(9) 0.0261(9) 0.0286(10) -0.0029(8) -0.0072(7) 0.0067(7)
C31 0.0176(8) 0.0251(9) 0.0263(9) 0.0031(7) -0.0023(7) 0.0079(7)
C32 0.0391(12) 0.0455(12) 0.0212(10) -0.0103(9) -0.0043(8) 0.0152(10)
C33 0.0183(9) 0.0470(12) 0.0334(11) 0.0069(9) 0.0017(8) 0.0079(9)

loop_
_atom_type_symbol
_atom_type_description
_atom_type_scat_dispersion_real
_atom_type_scat_dispersion_imag
_atom_type_scat_source
C C 0.0033 0.0016 'International Tables Vol C Tables 4.2.6.8 and 6.1.1.4'
H H 0.0000 0.0000 'International Tables Vol C Tables 4.2.6.8 and 6.1.1.4'
N N 0.0061 0.0033 'International Tables Vol C Tables 4.2.6.8 and 6.1.1.4'
Y Y -2.7962 3.5667 'International Tables Vol C Tables 4.2.6.8 and 6.1.1.4'

loop_
_geom_angle_atom_site_label_1
_geom_angle_atom_site_label_2
_geom_angle_atom_site_label_3
_geom_angle
N8 Y1 N12 82.18(5)
N8 Y1 N4 80.07(5)
N12 Y1 N4 80.58(5)
N8 Y1 N9 135.48(4)
N12 Y1 N9 85.81(5)
N4 Y1 N9 139.59(4)
N8 Y1 N1 137.59(4)
N12 Y1 N1 130.92(5)
N4 Y1 N1 80.78(4)
N9 Y1 N1 79.95(4)
N8 Y1 C6 133.25(5)
N12 Y1 C6 77.26(5)
N4 Y1 C6 55.53(5)
N9 Y1 C6 84.43(5)
N1 Y1 C6 54.87(5)
N8 Y1 C17 55.93(5)
N12 Y1 C17 135.54(5)
N4 Y1 C17 78.33(5)
N9 Y1 C17 133.53(5)
N1 Y1 C17 83.28(5)
C6 Y1 C17 119.31(5)
N8 Y1 C28 83.34(5)
N12 Y1 C28 55.61(5)
N4 Y1 C28 134.84(5)
N9 Y1 C28 55.05(5)
N1 Y1 C28 134.90(5)
C6 Y1 C28 116.39(5)
C17 Y1 C28 124.17(5)
N8 Y1 N5 82.92(4)
N12 Y1 N5 141.31(5)
N4 Y1 N5 131.19(5)
N9 Y1 N5 80.29(4)
N1 Y1 N5 81.89(4)
C6 Y1 N5 136.07(5)
C17 Y1 N5 54.50(5)
C28 Y1 N5 87.32(5)
C1 N1 N2 106.12(13)
C1 N1 Y1 154.67(12)
N2 N1 Y1 96.90(9)
C3 N2 N1 111.19(14)
C3 N2 C6 135.68(15)
N1 N2 C6 113.09(13)
C7 N3 N4 110.64(14)
C7 N3 C6 135.70(15)
N4 N3 C6 113.54(13)
C9 N4 N3 106.46(14)
C9 N4 Y1 155.42(12)
N3 N4 Y1 97.91(9)
C12 N5 N6 105.91(13)
C12 N5 Y1 153.61(11)
N6 N5 Y1 95.77(9)
C14 N6 N5 111.29(13)
C14 N6 C17 134.67(14)
N5 N6 C17 113.77(13)
C18 N7 N8 110.29(13)
C18 N7 C17 136.19(14)
N8 N7 C17 113.41(13)
C20 N8 N7 106.79(13)
C20 N8 Y1 154.31(11)
N7 N8 Y1 98.74(9)
C23 N9 N10 105.77(13)
C23 N9 Y1 153.80(12)
N10 N9 Y1 96.97(9)
C25 N10 N9 111.47(14)
C25 N10 C28 134.96(14)
N9 N10 C28 113.45(13)
C29 N11 N12 110.53(14)
C29 N11 C28 135.79(15)
N12 N11 C28 113.57(13)
C31 N12 N11 106.23(14)
C31 N12 Y1 151.33(12)
N11 N12 Y1 97.15(9)
N1 C1 C2 109.77(16)
N1 C1 C4 120.74(15)
C2 C1 C4 129.47(16)
C3 C2 C1 106.48(15)
N2 C3 C2 106.42(15)
N2 C3 C5 122.75(16)
C2 C3 C5 130.73(16)
N2 C6 N3 110.45(13)
N2 C6 Y1 94.07(10)
N3 C6 Y1 93.01(10)
N3 C7 C8 106.76(16)
N3 C7 C10 122.18(17)
C8 C7 C10 131.03(17)
C7 C8 C9 106.22(16)
N4 C9 C8 109.90(16)
N4 C9 C11 121.17(16)
C8 C9 C11 128.93(17)
N5 C12 C13 109.95(15)
N5 C12 C15 121.21(16)
C13 C12 C15 128.81(16)
C14 C13 C12 106.54(15)
N6 C14 C13 106.27(15)
N6 C14 C16 122.77(16)
C13 C14 C16 130.58(16)
N6 C17 N7 111.00(13)
N6 C17 Y1 94.28(9)
N7 C17 Y1 91.51(9)
N7 C18 C19 106.94(15)
N7 C18 C21 122.22(15)
C19 C18 C21 130.77(16)
C18 C19 C20 106.09(15)
N8 C20 C19 109.88(15)
N8 C20 C22 121.24(15)
C19 C20 C22 128.84(15)
N9 C23 C24 109.98(15)
N9 C23 C26 120.45(15)
C24 C23 C26 129.51(16)
C25 C24 C23 106.45(15)
N10 C25 C24 106.31(15)
N10 C25 C27 123.39(16)
C24 C25 C27 130.18(16)
N10 C28 N11 110.06(13)
N10 C28 Y1 93.17(9)
N11 C28 Y1 91.59(9)
N11 C29 C30 106.87(16)
N11 C29 C32 123.07(17)
C30 C29 C32 130.06(17)
C29 C30 C31 106.40(16)
N12 C31 C30 109.97(16)
N12 C31 C33 121.65(17)
C30 C31 C33 128.37(17)

loop_
_geom_bond_atom_site_label_1
_geom_bond_atom_site_label_2
_geom_bond_distance
Y1 N8 2.4653(14)
Y1 N12 2.5034(14)
Y1 N4 2.5076(14)
Y1 N9 2.5467(14)
Y1 N1 2.5507(14)
Y1 C6 2.5648(17)
Y1 C17 2.5772(17)
Y1 C28 2.5779(17)
Y1 N5 2.5952(14)
N1 C1 1.336(2)
N1 N2 1.3700(19)
N2 C3 1.356(2)
N2 C6 1.455(2)
N3 C7 1.355(2)
N3 N4 1.366(2)
N3 C6 1.459(2)
N4 C9 1.329(2)
N5 C12 1.338(2)
N5 N6 1.3698(19)
N6 C14 1.358(2)
N6 C17 1.457(2)
N7 C18 1.359(2)
N7 N8 1.3688(19)
N7 C17 1.462(2)
N8 C20 1.329(2)
N9 C23 1.341(2)
N9 N10 1.3687(19)
N10 C25 1.353(2)
N10 C28 1.464(2)
N11 C29 1.359(2)
N11 N12 1.370(2)
N11 C28 1.464(2)
N12 C31 1.334(2)
C1 C2 1.404(2)
C1 C4 1.491(2)
C2 C3 1.381(3)
C3 C5 1.499(2)
C7 C8 1.377(3)
C7 C10 1.492(3)
C8 C9 1.400(3)
C9 C11 1.496(3)
C12 C13 1.401(3)
C12 C15 1.494(2)
C13 C14 1.382(3)
C14 C16 1.498(2)
C18 C19 1.380(2)
C18 C21 1.483(2)
C19 C20 1.402(2)
C20 C22 1.491(2)
C23 C24 1.398(2)
C23 C26 1.495(2)
C24 C25 1.384(3)
C25 C27 1.495(2)
C29 C30 1.374(3)
C29 C32 1.488(3)
C30 C31 1.398(3)
C31 C33 1.494(3)
